data_2022203
loop_
_publ_author_name
'Obydennov, Konstantin L'vovich'
'Kalinina, Tatiana Andreevna'
'Vysokova, Olga Alexandrovna'
'Slepukhin, Pavel Alexandrovich'
'Pozdina, Varvara Alexandrovna'
'Ulitko, Maria Valer'evna'
'Glukhareva, Tatiana Vladimirovna'

_publ_section_title
;
 The different modes of chiral
 [1,2,3]triazolo[5,1-<i>b</i>][1,3,4]thiadiazines: crystal packing,
 conformation investigation and cellular activity
;
_journal_coeditor_code FM3064
_journal_issue 8
_journal_name_full 'Acta Crystallographica Section C'
_journal_page_first
;
;
_journal_paper_doi 10.1107/S2053229620009328
_journal_volume 76
_journal_year 2020
_chemical_formula_iupac 'C20 H24 N4 O4 S'
_chemical_formula_moiety 'C20 H24 N4 O4 S'
_chemical_formula_sum 'C20 H24 N4 O4 S'
_chemical_formula_weight 416.49
_chemical_name_systematic
'Ethyl 5'-(4-methoxybenzoyl)-5'<i>H</i>,7'<i>H</i>-spiro[cyclohexane-1,6'-[1,2,3]triazolo[5,1-<i>b</i>][1,3,4]thiadiazine]-3'-carboxylate'
_space_group_crystal_system orthorhombic
_space_group_IT_number 29
_space_group_name_Hall 'P 2c -2ac'
_space_group_name_H-M_alt 'P c a 21'
_audit_creation_method SHELXL-2018/3
_cell_angle_alpha 90
_cell_angle_beta 90
_cell_angle_gamma 90
_cell_formula_units_Z 4
_cell_length_a 28.5394(14)
_cell_length_b 8.0288(3)
_cell_length_c 9.1435(4)
_cell_measurement_reflns_used 2233
_cell_measurement_temperature 295(2)
_cell_measurement_theta_max 26.9970
_cell_measurement_theta_min 2.6510
_cell_volume 2095.12(16)
_computing_cell_refinement
;
CrysAlis PRO (Agilent, 2013)
;
_computing_data_collection
;
CrysAlis PRO (Agilent, 2013)
;
_computing_data_reduction
;
CrysAlis PRO (Agilent, 2013)
;
_computing_molecular_graphics
;
OLEX2 (Dolomanov <i>et al.</i>, 2009)
;
_computing_publication_material
;
OLEX2 (Dolomanov <i>et al.</i>, 2009), PLATON (Spek, 2020) and
publCIF (Westrip, 2010)
;
_computing_structure_refinement
;
SHELXL2018 (Sheldrick, 2015)
;
_computing_structure_solution
;
SHELXS97 (Sheldrick, 2008)
;
_diffrn_ambient_temperature 295(2)
_diffrn_measured_fraction_theta_full 0.998
_diffrn_measured_fraction_theta_max 0.998
_diffrn_measurement_device_type 'Xcalibur 3'
_diffrn_measurement_method 'phi and omega scans'
_diffrn_radiation_monochromator graphite
_diffrn_radiation_type MoK\a
_diffrn_radiation_wavelength 0.71073
_diffrn_reflns_av_R_equivalents 0.0245
_diffrn_reflns_av_unetI/netI 0.0319
_diffrn_reflns_limit_h_max 36
_diffrn_reflns_limit_h_min -17
_diffrn_reflns_limit_k_max 10
_diffrn_reflns_limit_k_min -10
_diffrn_reflns_limit_l_max 11
_diffrn_reflns_limit_l_min -5
_diffrn_reflns_number 6492
_diffrn_reflns_theta_full 26.000
_diffrn_reflns_theta_max 27.101
_diffrn_reflns_theta_min 2.537
_diffrn_standards_decay_% 0
_diffrn_standards_interval_count 0
_diffrn_standards_number 0
_exptl_absorpt_coefficient_mu 0.188
_exptl_absorpt_correction_T_max 1.0000
_exptl_absorpt_correction_T_min 0.82157
_exptl_absorpt_correction_type multi-scan
_exptl_absorpt_process_details
;
(CrysAlis PRO; Agilent, 2013)
;
_exptl_crystal_colour 'light yellow'
_exptl_crystal_density_diffrn 1.320
_exptl_crystal_description block
_exptl_crystal_F_000 880
_exptl_crystal_size_max 0.25
_exptl_crystal_size_mid 0.2
_exptl_crystal_size_min 0.15
_refine_diff_density_max 0.217
_refine_diff_density_min -0.186
_refine_ls_abs_structure_details
;
Flack <i>x</i> determined using 735 quotients [(I+)-(I-)]/[(I+)+(I-)]
(Parsons <i>et al.</i>,  2013)
;
_refine_ls_abs_structure_Flack 0.04(5)
_refine_ls_extinction_method none
_refine_ls_goodness_of_fit_ref 1.001
_refine_ls_hydrogen_treatment mixed
_refine_ls_matrix_type full
_refine_ls_number_parameters 272
_refine_ls_number_reflns 3439
_refine_ls_number_restraints 1
_refine_ls_restrained_S_all 1.001
_refine_ls_R_factor_all 0.0500
_refine_ls_R_factor_gt 0.0396
_refine_ls_shift/su_max 0.000
_refine_ls_shift/su_mean 0.000
_refine_ls_structure_factor_coef Fsqd
_refine_ls_weighting_details 'w=1/[\s^2^(Fo^2^)+(0.0700P)^2^] where P=(Fo^2^+2Fc^2^)/3'
_refine_ls_weighting_scheme calc
_refine_ls_wR_factor_gt 0.1032
_refine_ls_wR_factor_ref 0.1115
_reflns_number_gt 2926
_reflns_number_total 3439
_reflns_threshold_expression 'I > 2\s(I)'
_cod_data_source_file fm3064sup1.cif
_cod_data_source_block IV
_cod_database_code 2022203
_shelx_space_group_comment
;
The symmetry employed for this shelxl refinement is uniquely defined
by the following loop, which should always be used as a source of
symmetry information in preference to the above space-group names.
They are only intended as comments.
;
_shelx_estimated_absorpt_t_min 0.954
_shelx_estimated_absorpt_t_max 0.972

loop_
_space_group_symop_operation_xyz
'x, y, z'
'-x, -y, z+1/2'
'-x+1/2, y, z+1/2'
'x+1/2, -y, z'

loop_
_atom_site_type_symbol
_atom_site_label
_atom_site_fract_x
_atom_site_fract_y
_atom_site_fract_z
_atom_site_U_iso_or_equiv
_atom_site_adp_type
_atom_site_calc_flag
_atom_site_occupancy
_atom_site_disorder_assembly
_atom_site_disorder_group
S S1 0.36348(3) 0.71255(10) 0.46005(10) 0.0492(2) Uani d 1 . .
N N4 0.36707(11) 0.7878(3) 0.1100(3) 0.0444(6) Uani d 1 . .
C C1 0.35711(11) 0.8968(3) 0.3637(3) 0.0384(7) Uani d 1 . .
N N3 0.35821(9) 0.9092(3) 0.2163(3) 0.0402(6) Uani d 1 . .
O O2 0.33641(12) 1.2673(3) 0.5873(3) 0.0718(8) Uani d 1 . .
N N2 0.35044(10) 1.0690(3) 0.1705(3) 0.0472(7) Uani d 1 . .
O O1 0.33760(10) 0.9973(3) 0.6510(3) 0.0571(7) Uani d 1 . .
O O3 0.45378(9) 0.7191(3) 0.2518(4) 0.0673(8) Uani d 1 . .
C C16 0.37673(12) 0.5009(4) 0.0447(4) 0.0468(8) Uani d 1 . .
H H16B 0.409392 0.527921 0.027425 0.056 Uiso calc 1 . .
H H16A 0.375257 0.386855 0.079373 0.056 Uiso calc 1 . .
N N1 0.34453(10) 1.1582(3) 0.2878(3) 0.0487(6) Uani d 1 . .
C C5 0.43595(11) 0.5895(4) 0.2961(4) 0.0467(7) Uani d 1 . .
C C7 0.44955(11) 0.3132(4) 0.4193(4) 0.0526(9) Uani d 1 . .
H H7 0.419895 0.319820 0.461145 0.063 Uiso calc 1 . .
C C4 0.38270(11) 0.5783(3) 0.3105(4) 0.0412(7) Uani d 1 . .
C C3 0.35734(11) 0.6170(3) 0.1636(4) 0.0395(7) Uani d 1 . .
C C2 0.34765(11) 1.0583(4) 0.4079(4) 0.0426(7) Uani d 1 . .
C C13 0.34010(12) 1.1229(4) 0.5558(4) 0.0469(8) Uani d 1 . .
C C14 0.32623(14) 1.0351(5) 0.8032(4) 0.0592(9) Uani d 1 . .
H H14B 0.339278 1.142591 0.829565 0.071 Uiso calc 1 . .
H H14A 0.339951 0.951550 0.866715 0.071 Uiso calc 1 . .
C C17 0.34998(16) 0.5143(5) -0.0985(5) 0.0652(11) Uani d 1 . .
H H17B 0.354257 0.624772 -0.139336 0.078 Uiso calc 1 . .
H H17A 0.362346 0.434085 -0.167790 0.078 Uiso calc 1 . .
C C6 0.46502(11) 0.4411(4) 0.3287(4) 0.0446(7) Uani d 1 . .
C C8 0.47782(11) 0.1751(4) 0.4486(5) 0.0625(10) Uani d 1 . .
H H8 0.467273 0.090747 0.510040 0.075 Uiso calc 1 . .
C C20 0.30446(10) 0.5909(4) 0.1820(4) 0.0478(8) Uani d 1 . .
H H20B 0.298953 0.482636 0.225788 0.057 Uiso calc 1 . .
H H20A 0.292267 0.674762 0.248284 0.057 Uiso calc 1 . .
C C18 0.29826(16) 0.4821(5) -0.0752(6) 0.0801(14) Uani d 1 . .
H H18B 0.293810 0.368436 -0.041939 0.096 Uiso calc 1 . .
H H18A 0.281765 0.495076 -0.167221 0.096 Uiso calc 1 . .
C C19 0.27799(14) 0.6014(5) 0.0368(5) 0.0681(11) Uani d 1 . .
H H19B 0.245232 0.574834 0.052930 0.082 Uiso calc 1 . .
H H19A 0.279755 0.714218 -0.000664 0.082 Uiso calc 1 . .
C C11 0.50950(11) 0.4284(4) 0.2654(5) 0.0602(10) Uani d 1 . .
H H11 0.520498 0.512528 0.204470 0.072 Uiso calc 1 . .
O O4 0.55220(10) 0.0387(4) 0.4082(5) 0.0987(13) Uani d 1 . .
C C9 0.52138(13) 0.1658(5) 0.3856(6) 0.0672(11) Uani d 1 . .
C C10 0.53684(13) 0.2916(5) 0.2933(6) 0.0722(12) Uani d 1 . .
H H10 0.566188 0.283053 0.249744 0.087 Uiso calc 1 . .
C C15 0.27435(16) 1.0380(6) 0.8236(6) 0.0812(13) Uani d 1 . .
H H15B 0.261339 1.130770 0.771299 0.122 Uiso calc 1 . .
H H15A 0.267212 1.048667 0.925773 0.122 Uiso calc 1 . .
H H15C 0.261125 0.936319 0.786839 0.122 Uiso calc 1 . .
C C12 0.53770(17) -0.0976(6) 0.4963(10) 0.117(3) Uani d 1 . .
H H12C 0.511001 -0.150343 0.452321 0.176 Uiso calc 1 . .
H H12B 0.529452 -0.057995 0.591976 0.176 Uiso calc 1 . .
H H12A 0.562837 -0.176519 0.504190 0.176 Uiso calc 1 . .
H H4 0.3983(11) 0.801(3) 0.086(4) 0.037(9) Uiso d 1 . .
H H4A 0.3710(10) 0.468(4) 0.346(4) 0.035(8) Uiso d 1 . .

loop_
_atom_site_aniso_label
_atom_site_aniso_U_11
_atom_site_aniso_U_22
_atom_site_aniso_U_33
_atom_site_aniso_U_12
_atom_site_aniso_U_13
_atom_site_aniso_U_23
S1 0.0752(5) 0.0374(4) 0.0352(4) 0.0037(4) 0.0008(4) 0.0049(4)
N4 0.0679(19) 0.0311(13) 0.0342(13) -0.0018(12) 0.0043(13) -0.0045(12)
C1 0.0505(16) 0.0305(14) 0.0342(15) -0.0022(12) 0.0014(13) -0.0019(13)
N3 0.0612(15) 0.0267(12) 0.0328(13) -0.0008(10) 0.0001(12) -0.0023(11)
O2 0.126(2) 0.0362(13) 0.0536(18) -0.0062(13) 0.0154(17) -0.0137(12)
N2 0.0729(18) 0.0250(12) 0.0436(16) 0.0001(11) 0.0017(14) 0.0043(12)
O1 0.0946(18) 0.0437(12) 0.0330(13) -0.0003(11) 0.0071(13) -0.0035(11)
O3 0.0633(14) 0.0502(14) 0.089(2) -0.0177(11) -0.0049(15) 0.0155(15)
C16 0.0567(18) 0.0350(16) 0.049(2) 0.0004(13) 0.0049(16) -0.0081(15)
N1 0.0741(17) 0.0290(11) 0.0429(15) -0.0039(12) 0.0037(15) -0.0022(13)
C5 0.0544(17) 0.0414(15) 0.0441(17) -0.0089(13) -0.0056(17) 0.0018(15)
C7 0.0447(17) 0.0556(19) 0.058(2) -0.0023(13) -0.0017(16) 0.0133(17)
C4 0.0526(16) 0.0257(13) 0.0454(18) -0.0004(12) 0.0006(15) 0.0024(13)
C3 0.0548(16) 0.0242(13) 0.0396(16) 0.0002(11) -0.0017(14) -0.0037(14)
C2 0.0545(17) 0.0353(15) 0.0380(16) -0.0082(12) -0.0002(15) -0.0010(14)
C13 0.064(2) 0.0365(16) 0.0405(17) -0.0057(14) 0.0045(16) -0.0067(15)
C14 0.084(2) 0.057(2) 0.0366(18) -0.0046(17) 0.003(2) -0.0085(17)
C17 0.085(3) 0.056(2) 0.054(2) 0.0049(19) -0.005(2) -0.022(2)
C6 0.0413(15) 0.0506(17) 0.0420(18) -0.0069(13) -0.0066(14) 0.0035(15)
C8 0.0494(19) 0.063(2) 0.075(3) 0.0013(14) -0.014(2) 0.021(2)
C20 0.0496(17) 0.0383(16) 0.055(2) 0.0042(13) -0.0009(16) -0.0020(16)
C18 0.083(3) 0.083(3) 0.074(3) 0.003(2) -0.021(2) -0.033(3)
C19 0.062(2) 0.068(2) 0.074(3) 0.0071(18) -0.016(2) -0.003(2)
C11 0.0471(17) 0.072(2) 0.061(3) -0.0054(16) -0.0025(17) 0.015(2)
O4 0.0584(16) 0.092(2) 0.146(4) 0.0247(14) -0.0116(19) 0.030(2)
C9 0.050(2) 0.068(2) 0.083(3) 0.0096(17) -0.018(2) 0.004(2)
C10 0.0424(18) 0.090(3) 0.084(3) 0.0054(17) 0.005(2) 0.013(3)
C15 0.086(3) 0.089(3) 0.069(3) -0.016(2) 0.012(3) -0.002(3)
C12 0.081(3) 0.074(3) 0.197(8) 0.014(2) -0.046(4) 0.040(4)

loop_
_atom_type_symbol
_atom_type_description
_atom_type_scat_dispersion_real
_atom_type_scat_dispersion_imag
_atom_type_scat_source
C C 0.0033 0.0016 'International Tables Vol C Tables 4.2.6.8 and 6.1.1.4'
H H 0.0000 0.0000 'International Tables Vol C Tables 4.2.6.8 and 6.1.1.4'
N N 0.0061 0.0033 'International Tables Vol C Tables 4.2.6.8 and 6.1.1.4'
O O 0.0106 0.0060 'International Tables Vol C Tables 4.2.6.8 and 6.1.1.4'
S S 0.1246 0.1234 'International Tables Vol C Tables 4.2.6.8 and 6.1.1.4'

loop_
_geom_angle_atom_site_label_1
_geom_angle_atom_site_label_2
_geom_angle_atom_site_label_3
_geom_angle_site_symmetry_1
_geom_angle_site_symmetry_3
_geom_angle
_geom_angle_publ_flag
C1 S1 C4 . . 98.91(15) ?
N3 N4 C3 . . 112.4(3) ?
N3 N4 H4 . . 105.0(19) ?
C3 N4 H4 . . 111.2(18) ?
N3 C1 C2 . . 103.1(3) ?
N3 C1 S1 . . 124.6(2) ?
C2 C1 S1 . . 132.2(3) ?
C1 N3 N2 . . 111.7(3) ?
C1 N3 N4 . . 130.2(3) ?
N2 N3 N4 . . 118.0(3) ?
N1 N2 N3 . . 106.5(3) ?
C13 O1 C14 . . 118.4(3) ?
C17 C16 C3 . . 112.7(3) ?
C17 C16 H16B . . 109.0 ?
C3 C16 H16B . . 109.0 ?
C17 C16 H16A . . 109.0 ?
C3 C16 H16A . . 109.0 ?
H16B C16 H16A . . 107.8 ?
N2 N1 C2 . . 109.4(2) ?
O3 C5 C6 . . 121.1(3) ?
O3 C5 C4 . . 119.4(3) ?
C6 C5 C4 . . 119.5(3) ?
C6 C7 C8 . . 121.1(3) ?
C6 C7 H7 . . 119.5 ?
C8 C7 H7 . . 119.5 ?
C5 C4 C3 . . 112.1(3) ?
C5 C4 S1 . . 109.2(2) ?
C3 C4 S1 . . 112.88(19) ?
C5 C4 H4A . . 114.3(17) ?
C3 C4 H4A . . 107.6(19) ?
S1 C4 H4A . . 100.3(18) ?
N4 C3 C20 . . 110.3(2) ?
N4 C3 C16 . . 105.1(3) ?
C20 C3 C16 . . 110.5(3) ?
N4 C3 C4 . . 112.5(2) ?
C20 C3 C4 . . 109.6(3) ?
C16 C3 C4 . . 108.8(2) ?
N1 C2 C1 . . 109.2(3) ?
N1 C2 C13 . . 121.8(3) ?
C1 C2 C13 . . 129.0(3) ?
O2 C13 O1 . . 124.7(3) ?
O2 C13 C2 . . 125.3(3) ?
O1 C13 C2 . . 110.1(3) ?
O1 C14 C15 . . 110.0(3) ?
O1 C14 H14B . . 109.7 ?
C15 C14 H14B . . 109.7 ?
O1 C14 H14A . . 109.7 ?
C15 C14 H14A . . 109.7 ?
H14B C14 H14A . . 108.2 ?
C18 C17 C16 . . 110.9(4) ?
C18 C17 H17B . . 109.5 ?
C16 C17 H17B . . 109.5 ?
C18 C17 H17A . . 109.5 ?
C16 C17 H17A . . 109.5 ?
H17B C17 H17A . . 108.1 ?
C7 C6 C11 . . 118.7(3) ?
C7 C6 C5 . . 122.4(3) ?
C11 C6 C5 . . 118.9(3) ?
C9 C8 C7 . . 119.1(4) ?
C9 C8 H8 . . 120.5 ?
C7 C8 H8 . . 120.5 ?
C19 C20 C3 . . 112.5(3) ?
C19 C20 H20B . . 109.1 ?
C3 C20 H20B . . 109.1 ?
C19 C20 H20A . . 109.1 ?
C3 C20 H20A . . 109.1 ?
H20B C20 H20A . . 107.8 ?
C17 C18 C19 . . 111.0(3) ?
C17 C18 H18B . . 109.4 ?
C19 C18 H18B . . 109.4 ?
C17 C18 H18A . . 109.4 ?
C19 C18 H18A . . 109.4 ?
H18B C18 H18A . . 108.0 ?
C18 C19 C20 . . 111.3(3) ?
C18 C19 H19B . . 109.4 ?
C20 C19 H19B . . 109.4 ?
C18 C19 H19A . . 109.4 ?
C20 C19 H19A . . 109.4 ?
H19B C19 H19A . . 108.0 ?
C10 C11 C6 . . 119.8(4) ?
C10 C11 H11 . . 120.1 ?
C6 C11 H11 . . 120.1 ?
C9 O4 C12 . . 118.3(4) ?
O4 C9 C8 . . 124.2(4) ?
O4 C9 C10 . . 115.6(4) ?
C8 C9 C10 . . 120.2(3) ?
C11 C10 C9 . . 121.0(4) ?
C11 C10 H10 . . 119.5 ?
C9 C10 H10 . . 119.5 ?
C14 C15 H15B . . 109.5 ?
C14 C15 H15A . . 109.5 ?
H15B C15 H15A . . 109.5 ?
C14 C15 H15C . . 109.5 ?
H15B C15 H15C . . 109.5 ?
H15A C15 H15C . . 109.5 ?
O4 C12 H12C . . 109.5 ?
O4 C12 H12B . . 109.5 ?
H12C C12 H12B . . 109.5 ?
O4 C12 H12A . . 109.5 ?
H12C C12 H12A . . 109.5 ?
H12B C12 H12A . . 109.5 ?

loop_
_geom_bond_atom_site_label_1
_geom_bond_atom_site_label_2
_geom_bond_site_symmetry_2
_geom_bond_distance
_geom_bond_publ_flag
S1 C1 . 1.731(3) ?
S1 C4 . 1.826(3) ?
N4 N3 . 1.399(4) ?
N4 C3 . 1.482(4) ?
N4 H4 . 0.92(3) ?
C1 N3 . 1.352(4) ?
C1 C2 . 1.385(4) ?
N3 N2 . 1.368(3) ?
O2 C13 . 1.199(4) ?
N2 N1 . 1.301(4) ?
O1 C13 . 1.334(4) ?
O1 C14 . 1.461(4) ?
O3 C5 . 1.227(4) ?
C16 C17 . 1.520(6) ?
C16 C3 . 1.535(4) ?
C16 H16B . 0.9700 ?
C16 H16A . 0.9700 ?
N1 C2 . 1.362(4) ?
C5 C6 . 1.482(5) ?
C5 C4 . 1.528(5) ?
C7 C6 . 1.391(5) ?
C7 C8 . 1.397(5) ?
C7 H7 . 0.9300 ?
C4 C3 . 1.557(5) ?
C4 H4A . 1.00(3) ?
C3 C20 . 1.533(4) ?
C2 C13 . 1.464(5) ?
C14 C15 . 1.492(6) ?
C14 H14B . 0.9700 ?
C14 H14A . 0.9700 ?
C17 C18 . 1.514(6) ?
C17 H17B . 0.9700 ?
C17 H17A . 0.9700 ?
C6 C11 . 1.399(5) ?
C8 C9 . 1.372(5) ?
C8 H8 . 0.9300 ?
C20 C19 . 1.530(6) ?
C20 H20B . 0.9700 ?
C20 H20A . 0.9700 ?
C18 C19 . 1.517(6) ?
C18 H18B . 0.9700 ?
C18 H18A . 0.9700 ?
C19 H19B . 0.9700 ?
C19 H19A . 0.9700 ?
C11 C10 . 1.371(5) ?
C11 H11 . 0.9300 ?
O4 C9 . 1.363(4) ?
O4 C12 . 1.421(7) ?
C9 C10 . 1.389(6) ?
C10 H10 . 0.9300 ?
C15 H15B . 0.9600 ?
C15 H15A . 0.9600 ?
C15 H15C . 0.9600 ?
C12 H12C . 0.9600 ?
C12 H12B . 0.9600 ?
C12 H12A . 0.9600 ?

loop_
_geom_torsion_atom_site_label_1
_geom_torsion_atom_site_label_2
_geom_torsion_atom_site_label_3
_geom_torsion_atom_site_label_4
_geom_torsion_site_symmetry_1
_geom_torsion_site_symmetry_2
_geom_torsion_site_symmetry_3
_geom_torsion_site_symmetry_4
_geom_torsion
_geom_torsion_publ_flag
C4 S1 C1 N3 . . . . 11.0(3) ?
C4 S1 C1 C2 . . . . -172.9(3) ?
C2 C1 N3 N2 . . . . 0.6(4) ?
S1 C1 N3 N2 . . . . 177.7(2) ?
C2 C1 N3 N4 . . . . 178.7(3) ?
S1 C1 N3 N4 . . . . -4.3(5) ?
C3 N4 N3 C1 . . . . 23.5(5) ?
C3 N4 N3 N2 . . . . -158.5(3) ?
C1 N3 N2 N1 . . . . 0.1(4) ?
N4 N3 N2 N1 . . . . -178.2(3) ?
N3 N2 N1 C2 . . . . -0.9(3) ?
O3 C5 C4 C3 . . . . 56.5(4) ?
C6 C5 C4 C3 . . . . -120.4(3) ?
O3 C5 C4 S1 . . . . -69.4(4) ?
C6 C5 C4 S1 . . . . 113.7(3) ?
C1 S1 C4 C5 . . . . 87.5(2) ?
C1 S1 C4 C3 . . . . -37.9(2) ?
N3 N4 C3 C20 . . . . 70.4(3) ?
N3 N4 C3 C16 . . . . -170.6(3) ?
N3 N4 C3 C4 . . . . -52.4(3) ?
C17 C16 C3 N4 . . . . -66.4(4) ?
C17 C16 C3 C20 . . . . 52.5(4) ?
C17 C16 C3 C4 . . . . 172.9(3) ?
C5 C4 C3 N4 . . . . -61.1(3) ?
S1 C4 C3 N4 . . . . 62.7(3) ?
C5 C4 C3 C20 . . . . 175.8(2) ?
S1 C4 C3 C20 . . . . -60.5(3) ?
C5 C4 C3 C16 . . . . 54.9(3) ?
S1 C4 C3 C16 . . . . 178.6(2) ?
N2 N1 C2 C1 . . . . 1.4(4) ?
N2 N1 C2 C13 . . . . -176.9(3) ?
N3 C1 C2 N1 . . . . -1.2(4) ?
S1 C1 C2 N1 . . . . -177.9(3) ?
N3 C1 C2 C13 . . . . 176.9(3) ?
S1 C1 C2 C13 . . . . 0.2(6) ?
C14 O1 C13 O2 . . . . 4.7(5) ?
C14 O1 C13 C2 . . . . -175.0(3) ?
N1 C2 C13 O2 . . . . -9.6(6) ?
C1 C2 C13 O2 . . . . 172.5(3) ?
N1 C2 C13 O1 . . . . 170.0(3) ?
C1 C2 C13 O1 . . . . -7.8(5) ?
C13 O1 C14 C15 . . . . 87.2(4) ?
C3 C16 C17 C18 . . . . -55.7(4) ?
C8 C7 C6 C11 . . . . 0.7(5) ?
C8 C7 C6 C5 . . . . -179.7(4) ?
O3 C5 C6 C7 . . . . 159.5(4) ?
C4 C5 C6 C7 . . . . -23.7(5) ?
O3 C5 C6 C11 . . . . -20.9(5) ?
C4 C5 C6 C11 . . . . 155.9(3) ?
C6 C7 C8 C9 . . . . -0.5(6) ?
N4 C3 C20 C19 . . . . 64.1(4) ?
C16 C3 C20 C19 . . . . -51.6(4) ?
C4 C3 C20 C19 . . . . -171.5(3) ?
C16 C17 C18 C19 . . . . 57.1(5) ?
C17 C18 C19 C20 . . . . -56.5(5) ?
C3 C20 C19 C18 . . . . 54.3(5) ?
C7 C6 C11 C10 . . . . 0.0(6) ?
C5 C6 C11 C10 . . . . -179.6(4) ?
C12 O4 C9 C8 . . . . 3.5(7) ?
C12 O4 C9 C10 . . . . -177.2(5) ?
C7 C8 C9 O4 . . . . 178.9(4) ?
C7 C8 C9 C10 . . . . -0.4(7) ?
C6 C11 C10 C9 . . . . -1.0(7) ?
O4 C9 C10 C11 . . . . -178.2(4) ?
C8 C9 C10 C11 . . . . 1.1(7) ?

_cod_database_fobs_code 2022203
